data_4060570
loop_
_publ_author_name
'Christian Amatore'
'Ali A. Bahsoun'
'Anny Jutand'
'Laure Mensah'
'Gilbert Meyer'
'Louis Ricard'

_publ_section_title
;
 Rate and Mechanism of the Reaction of (E)-PhCH=CH-CH(Ph)-OAc with
 Palladium(0) Complexes
;
_journal_name_full Organometallics
_journal_paper_doi 10.1021/om049420d
_journal_year 2005
_chemical_formula_sum 'C51 H43 B F4 P2 Pd'
_chemical_formula_weight 911.00
_space_group_IT_number 61
_symmetry_cell_setting orthorhombic
_symmetry_space_group_name_Hall '-P 2ac 2ab'
_symmetry_space_group_name_H-M 'P b c a'
_cell_angle_alpha 90.00
_cell_angle_beta 90.00
_cell_angle_gamma 90.00
_cell_formula_units_Z 16
_cell_length_a 19.5620(10)
_cell_length_b 19.5850(10)
_cell_length_c 44.0770(10)
_cell_measurement_temperature 150.0(10)
_cell_volume 16886.9(13)
_diffrn_ambient_temperature 150.0(10)
_exptl_crystal_density_diffrn 1.433
_cod_depositor_comments
;
The following automatic conversions were performed:
'_symmetry_cell_setting' value 'Orthorhombic' changed to 'orthorhombic'
according to '/home/saulius/struct/CIF-dictionaries/cif_core.dic'
dictionary named 'cif_core.dic' version 2.4.1 from 2010-06-29.

Automatic conversion script
Id: cif_fix_enum 1527 2010-12-29 10:47:43Z saulius 
;
_cod_database_code 4060570

loop_
_symmetry_equiv_pos_as_xyz
'x, y, z'
'-x+1/2, -y, z+1/2'
'x+1/2, -y+1/2, -z'
'-x, y+1/2, -z+1/2'
'-x, -y, -z'
'x-1/2, y, -z-1/2'
'-x-1/2, y-1/2, z'
'x, -y-1/2, z-1/2'

loop_
_atom_site_label
_atom_site_type_symbol
_atom_site_fract_x
_atom_site_fract_y
_atom_site_fract_z
_atom_site_U_iso_or_equiv
_atom_site_adp_type
_atom_site_occupancy
_atom_site_symmetry_multiplicity
_atom_site_calc_flag
_atom_site_refinement_flags
_atom_site_disorder_assembly
_atom_site_disorder_group
Pd1 Pd 0.688454(17) -0.743021(16) 0.482499(8) 0.03407(14) Uani 1 1 d . . .
Pd2 Pd 0.487117(19) -0.446645(16) 0.267149(8) 0.03465(14) Uani 1 1 d . . .
P1 P 0.58733(6) -0.77134(6) 0.50692(3) 0.0349(3) Uani 1 1 d . . .
P2 P 0.64509(6) -0.70403(6) 0.43609(3) 0.0369(3) Uani 1 1 d . . .
P3 P 0.44424(6) -0.40786(6) 0.31387(3) 0.0361(3) Uani 1 1 d . . .
P4 P 0.51189(6) -0.34242(6) 0.24425(3) 0.0354(3) Uani 1 1 d . . .
C1 C 0.7600(2) -0.7578(2) 0.52177(11) 0.0382(12) Uani 1 1 d . . .
H1 H 0.7460 -0.8033 0.5178 0.046 Uiso 1 1 calc R . .
C2 C 0.7932(2) -0.7214(2) 0.49883(11) 0.0387(12) Uani 1 1 d . . .
H2 H 0.8106 -0.6771 0.5029 0.046 Uiso 1 1 calc R . .
C3 C 0.8008(2) -0.7494(2) 0.47002(12) 0.0392(12) Uani 1 1 d . . .
H3 H 0.7807 -0.7929 0.4666 0.047 Uiso 1 1 calc R . .
C4 C 0.7460(2) -0.7279(2) 0.55207(11) 0.0407(12) Uani 1 1 d . . .
C5 C 0.7435(2) -0.7703(3) 0.57735(12) 0.0447(12) Uani 1 1 d . . .
H5 H 0.7490 -0.8182 0.5750 0.054 Uiso 1 1 calc R . .
C6 C 0.7329(3) -0.7428(3) 0.60628(13) 0.0554(15) Uani 1 1 d . . .
H6 H 0.7322 -0.7720 0.6235 0.066 Uiso 1 1 calc R . .
C7 C 0.7236(3) -0.6733(3) 0.60998(12) 0.0558(14) Uani 1 1 d . . .
H7 H 0.7156 -0.6547 0.6296 0.067 Uiso 1 1 calc R . .
C8 C 0.7259(3) -0.6319(3) 0.58507(13) 0.0596(15) Uani 1 1 d . . .
H8 H 0.7191 -0.5842 0.5876 0.072 Uiso 1 1 calc R . .
C9 C 0.7377(3) -0.6576(2) 0.55611(12) 0.0491(13) Uani 1 1 d . . .
H9 H 0.7402 -0.6276 0.5392 0.059 Uiso 1 1 calc R . .
C10 C 0.8373(2) -0.7179(2) 0.44437(11) 0.0419(12) Uani 1 1 d . . .
C11 C 0.8579(2) -0.6493(3) 0.44376(12) 0.0513(13) Uani 1 1 d . . .
H11 H 0.8468 -0.6202 0.4603 0.062 Uiso 1 1 calc R . .
C12 C 0.8935(3) -0.6241(3) 0.41971(14) 0.0600(15) Uani 1 1 d . . .
H12 H 0.9081 -0.5778 0.4200 0.072 Uiso 1 1 calc R . .
C13 C 0.9088(3) -0.6644(3) 0.39503(15) 0.0668(17) Uani 1 1 d . . .
H13 H 0.9321 -0.6457 0.3781 0.080 Uiso 1 1 calc R . .
C14 C 0.8900(3) -0.7316(3) 0.39518(14) 0.0620(16) Uani 1 1 d . . .
H14 H 0.9011 -0.7599 0.3784 0.074 Uiso 1 1 calc R . .
C15 C 0.8550(3) -0.7586(3) 0.41959(13) 0.0542(14) Uani 1 1 d . . .
H15 H 0.8428 -0.8055 0.4195 0.065 Uiso 1 1 calc R . .
C16 C 0.5911(2) -0.8056(2) 0.54526(10) 0.0359(11) Uani 1 1 d . . .
C17 C 0.6177(2) -0.8709(2) 0.54908(11) 0.0419(12) Uani 1 1 d . . .
H17 H 0.6334 -0.8960 0.5320 0.050 Uiso 1 1 calc R . .
C18 C 0.6210(2) -0.8992(2) 0.57797(12) 0.0457(13) Uani 1 1 d . . .
H18 H 0.6381 -0.9442 0.5806 0.055 Uiso 1 1 calc R . .
C19 C 0.5996(3) -0.8626(2) 0.60269(12) 0.0484(13) Uani 1 1 d . . .
H19 H 0.6024 -0.8819 0.6224 0.058 Uiso 1 1 calc R . .
C20 C 0.5741(3) -0.7981(2) 0.59900(11) 0.0482(13) Uani 1 1 d . . .
H20 H 0.5596 -0.7727 0.6162 0.058 Uiso 1 1 calc R . .
C21 C 0.5693(2) -0.7694(2) 0.57045(12) 0.0440(13) Uani 1 1 d . . .
H21 H 0.5509 -0.7248 0.5681 0.053 Uiso 1 1 calc R . .
C22 C 0.5324(2) -0.6968(2) 0.51015(10) 0.0333(11) Uani 1 1 d . . .
C23 C 0.4633(2) -0.6947(2) 0.50422(10) 0.0406(12) Uani 1 1 d . . .
H23 H 0.4405 -0.7350 0.4977 0.049 Uiso 1 1 calc R . .
C24 C 0.4264(2) -0.6346(2) 0.50765(11) 0.0463(13) Uani 1 1 d . . .
H24 H 0.3789 -0.6339 0.5032 0.056 Uiso 1 1 calc R . .
C25 C 0.4583(3) -0.5764(2) 0.51738(11) 0.0492(13) Uani 1 1 d . . .
H25 H 0.4327 -0.5356 0.5201 0.059 Uiso 1 1 calc R . .
C26 C 0.5278(3) -0.5769(2) 0.52331(12) 0.0467(13) Uani 1 1 d . . .
H26 H 0.5500 -0.5365 0.5300 0.056 Uiso 1 1 calc R . .
C27 C 0.5650(3) -0.6370(2) 0.51943(10) 0.0419(12) Uani 1 1 d . . .
H27 H 0.6129 -0.6372 0.5231 0.050 Uiso 1 1 calc R . .
C28 C 0.5437(2) -0.8409(2) 0.48763(11) 0.0371(11) Uani 1 1 d . . .
C29 C 0.4800(2) -0.8645(2) 0.49651(12) 0.0489(13) Uani 1 1 d . . .
H29 H 0.4568 -0.8427 0.5128 0.059 Uiso 1 1 calc R . .
C30 C 0.4498(3) -0.9197(3) 0.48190(15) 0.0645(17) Uani 1 1 d . . .
H30 H 0.4052 -0.9344 0.4874 0.077 Uiso 1 1 calc R . .
C31 C 0.4854(4) -0.9527(3) 0.45930(16) 0.0737(19) Uani 1 1 d . . .
H31 H 0.4652 -0.9907 0.4494 0.088 Uiso 1 1 calc R . .
C32 C 0.5496(4) -0.9316(3) 0.45085(14) 0.076(2) Uani 1 1 d . . .
H32 H 0.5739 -0.9555 0.4355 0.091 Uiso 1 1 calc R . .
C33 C 0.5786(3) -0.8759(2) 0.46466(12) 0.0551(14) Uani 1 1 d . . .
H33 H 0.6227 -0.8609 0.4586 0.066 Uiso 1 1 calc R . .
C34 C 0.5542(2) -0.6824(2) 0.43290(11) 0.0392(11) Uani 1 1 d . . .
C35 C 0.5073(2) -0.7345(2) 0.42847(11) 0.0408(12) Uani 1 1 d . . .
H35 H 0.5228 -0.7802 0.4266 0.049 Uiso 1 1 calc R . .
C36 C 0.4381(2) -0.7205(3) 0.42681(12) 0.0501(13) Uani 1 1 d . . .
H36 H 0.4064 -0.7567 0.4238 0.060 Uiso 1 1 calc R . .
C37 C 0.4149(3) -0.6542(3) 0.42952(12) 0.0550(14) Uani 1 1 d . . .
H37 H 0.3673 -0.6447 0.4287 0.066 Uiso 1 1 calc R . .
C38 C 0.4610(3) -0.6020(3) 0.43335(11) 0.0504(13) Uani 1 1 d . . .
H38 H 0.4453 -0.5562 0.4347 0.060 Uiso 1 1 calc R . .
C39 C 0.5309(2) -0.6157(2) 0.43521(11) 0.0461(13) Uani 1 1 d . . .
H39 H 0.5624 -0.5795 0.4381 0.055 Uiso 1 1 calc R . .
C40 C 0.6587(2) -0.7546(2) 0.40208(11) 0.0388(12) Uani 1 1 d . . .
C41 C 0.6321(2) -0.7340(3) 0.37423(12) 0.0506(13) Uani 1 1 d . . .
H41 H 0.6035 -0.6949 0.3734 0.061 Uiso 1 1 calc R . .
C42 C 0.6463(3) -0.7687(3) 0.34798(13) 0.0538(14) Uani 1 1 d . . .
H42 H 0.6294 -0.7526 0.3291 0.065 Uiso 1 1 calc R . .
C43 C 0.6853(3) -0.8274(3) 0.34938(13) 0.0553(15) Uani 1 1 d . . .
H43 H 0.6938 -0.8526 0.3314 0.066 Uiso 1 1 calc R . .
C44 C 0.7120(3) -0.8498(2) 0.37656(11) 0.0487(13) Uani 1 1 d . . .
H44 H 0.7391 -0.8900 0.3773 0.058 Uiso 1 1 calc R . .
C45 C 0.6987(2) -0.8132(2) 0.40270(11) 0.0417(12) Uani 1 1 d . . .
H45 H 0.7174 -0.8283 0.4214 0.050 Uiso 1 1 calc R . .
C46 C 0.6896(2) -0.6232(2) 0.42915(12) 0.0421(12) Uani 1 1 d . . .
C47 C 0.6951(2) -0.5788(2) 0.45369(13) 0.0499(14) Uani 1 1 d . . .
H47 H 0.6751 -0.5905 0.4726 0.060 Uiso 1 1 calc R . .
C48 C 0.7299(3) -0.5170(3) 0.45048(15) 0.0645(16) Uani 1 1 d . . .
H48 H 0.7330 -0.4862 0.4671 0.077 Uiso 1 1 calc R . .
C49 C 0.7594(3) -0.5009(3) 0.42337(17) 0.0676(18) Uani 1 1 d . . .
H49 H 0.7839 -0.4593 0.4214 0.081 Uiso 1 1 calc R . .
C50 C 0.7542(3) -0.5437(3) 0.39918(15) 0.0613(16) Uani 1 1 d . . .
H50 H 0.7746 -0.5313 0.3804 0.074 Uiso 1 1 calc R . .
C51 C 0.7188(3) -0.6064(3) 0.40156(13) 0.0547(14) Uani 1 1 d . . .
H51 H 0.7151 -0.6362 0.3846 0.066 Uiso 1 1 calc R . .
C52 C 0.4985(3) -0.5585(2) 0.28015(12) 0.0413(12) Uani 1 1 d . . .
H52 H 0.5405 -0.5381 0.2860 0.050 Uiso 1 1 calc R . .
C53 C 0.4779(3) -0.5506(2) 0.24997(12) 0.0423(12) Uani 1 1 d . . .
H53 H 0.4361 -0.5704 0.2435 0.051 Uiso 1 1 calc R . .
C54 C 0.5173(3) -0.5144(2) 0.22911(11) 0.0412(12) Uani 1 1 d . . .
H54 H 0.5604 -0.4967 0.2351 0.049 Uiso 1 1 calc R . .
C55 C 0.5009(2) -0.4173(2) 0.34626(10) 0.0370(11) Uani 1 1 d . . .
C56 C 0.5616(2) -0.4537(2) 0.34338(12) 0.0430(12) Uani 1 1 d . . .
H56 H 0.5736 -0.4726 0.3242 0.052 Uiso 1 1 calc R . .
C57 C 0.6049(3) -0.4630(2) 0.36800(13) 0.0523(14) Uani 1 1 d . . .
H57 H 0.6467 -0.4871 0.3656 0.063 Uiso 1 1 calc R . .
C58 C 0.5868(3) -0.4371(2) 0.39592(12) 0.0524(14) Uani 1 1 d . . .
H58 H 0.6153 -0.4446 0.4130 0.063 Uiso 1 1 calc R . .
C59 C 0.5276(3) -0.4003(2) 0.39889(12) 0.0512(13) Uani 1 1 d . . .
H59 H 0.5158 -0.3815 0.4181 0.061 Uiso 1 1 calc R . .
C60 C 0.4849(2) -0.3901(2) 0.37435(11) 0.0429(12) Uani 1 1 d . . .
H60 H 0.4442 -0.3641 0.3768 0.051 Uiso 1 1 calc R . .
C61 C 0.4606(2) -0.5957(2) 0.30340(11) 0.0368(11) Uani 1 1 d . . .
C62 C 0.4942(3) -0.6125(2) 0.33042(13) 0.0492(13) Uani 1 1 d . . .
H62 H 0.5407 -0.5998 0.3331 0.059 Uiso 1 1 calc R . .
C63 C 0.4606(3) -0.6476(3) 0.35329(13) 0.0540(14) Uani 1 1 d . . .
H63 H 0.4832 -0.6569 0.3719 0.065 Uiso 1 1 calc R . .
C64 C 0.3947(3) -0.6685(2) 0.34890(13) 0.0529(14) Uani 1 1 d . . .
H64 H 0.3718 -0.6932 0.3644 0.063 Uiso 1 1 calc R . .
C65 C 0.3613(3) -0.6542(2) 0.32225(13) 0.0527(14) Uani 1 1 d . . .
H65 H 0.3156 -0.6694 0.3194 0.063 Uiso 1 1 calc R . .
C66 C 0.3935(3) -0.6184(2) 0.29990(12) 0.0485(13) Uani 1 1 d . . .
H66 H 0.3698 -0.6088 0.2816 0.058 Uiso 1 1 calc R . .
C67 C 0.4927(3) -0.5031(2) 0.19768(12) 0.0484(14) Uani 1 1 d . . .
C68 C 0.4230(3) -0.4976(2) 0.19156(13) 0.0626(16) Uani 1 1 d . . .
H68 H 0.3913 -0.4983 0.2079 0.075 Uiso 1 1 calc R . .
C69 C 0.3993(5) -0.4913(3) 0.16248(18) 0.086(2) Uani 1 1 d . . .
H69 H 0.3515 -0.4882 0.1588 0.103 Uiso 1 1 calc R . .
C70 C 0.4433(6) -0.4894(3) 0.13906(19) 0.094(3) Uani 1 1 d . . .
H70 H 0.4263 -0.4840 0.1190 0.113 Uiso 1 1 calc R . .
C71 C 0.5137(5) -0.4952(3) 0.14368(14) 0.090(3) Uani 1 1 d . . .
H71 H 0.5441 -0.4950 0.1269 0.109 Uiso 1 1 calc R . .
C72 C 0.5393(3) -0.5013(2) 0.17383(13) 0.0596(16) Uani 1 1 d . . .
H72 H 0.5870 -0.5041 0.1775 0.072 Uiso 1 1 calc R . .
C73 C 0.3668(2) -0.4558(2) 0.32328(11) 0.0382(11) Uani 1 1 d . . .
C74 C 0.3536(3) -0.4815(2) 0.35220(12) 0.0468(13) Uani 1 1 d . . .
H74 H 0.3862 -0.4754 0.3680 0.056 Uiso 1 1 calc R . .
C75 C 0.2929(3) -0.5160(2) 0.35797(14) 0.0543(14) Uani 1 1 d . . .
H75 H 0.2842 -0.5339 0.3776 0.065 Uiso 1 1 calc R . .
C76 C 0.2455(3) -0.5243(3) 0.33546(15) 0.0577(15) Uani 1 1 d . . .
H76 H 0.2035 -0.5466 0.3398 0.069 Uiso 1 1 calc R . .
C77 C 0.2581(3) -0.5006(2) 0.30636(14) 0.0565(15) Uani 1 1 d . . .
H77 H 0.2255 -0.5077 0.2907 0.068 Uiso 1 1 calc R . .
C78 C 0.3186(2) -0.4666(2) 0.30026(12) 0.0457(13) Uani 1 1 d . . .
H78 H 0.3275 -0.4504 0.2803 0.055 Uiso 1 1 calc R . .
C79 C 0.4183(2) -0.3182(2) 0.31650(10) 0.0377(11) Uani 1 1 d . . .
C80 C 0.3517(3) -0.2982(2) 0.31001(11) 0.0492(13) Uani 1 1 d . . .
H80 H 0.3176 -0.3317 0.3064 0.059 Uiso 1 1 calc R . .
C81 C 0.3347(3) -0.2292(3) 0.30886(13) 0.0614(16) Uani 1 1 d . . .
H81 H 0.2891 -0.2158 0.3043 0.074 Uiso 1 1 calc R . .
C82 C 0.3837(3) -0.1804(3) 0.31432(12) 0.0564(15) Uani 1 1 d . . .
H82 H 0.3722 -0.1334 0.3130 0.068 Uiso 1 1 calc R . .
C83 C 0.4490(3) -0.1995(2) 0.32175(11) 0.0513(14) Uani 1 1 d . . .
H83 H 0.4825 -0.1657 0.3262 0.062 Uiso 1 1 calc R . .
C84 C 0.4661(3) -0.2678(2) 0.32269(11) 0.0409(12) Uani 1 1 d . . .
H84 H 0.5115 -0.2806 0.3277 0.049 Uiso 1 1 calc R . .
C85 C 0.5734(2) -0.2980(2) 0.26851(10) 0.0361(11) Uani 1 1 d . . .
C86 C 0.5852(3) -0.2285(2) 0.26871(12) 0.0552(16) Uani 1 1 d . . .
H86 H 0.5629 -0.2006 0.2541 0.066 Uiso 1 1 calc R . .
C87 C 0.6284(3) -0.1987(3) 0.28964(14) 0.0641(16) Uani 1 1 d . . .
H87 H 0.6351 -0.1506 0.2897 0.077 Uiso 1 1 calc R . .
C88 C 0.6615(3) -0.2389(3) 0.31035(13) 0.0547(14) Uani 1 1 d . . .
H88 H 0.6899 -0.2187 0.3253 0.066 Uiso 1 1 calc R . .
C89 C 0.6536(2) -0.3083(3) 0.30942(12) 0.0512(13) Uani 1 1 d . . .
H89 H 0.6784 -0.3363 0.3231 0.061 Uiso 1 1 calc R . .
C90 C 0.6098(2) -0.3376(2) 0.28872(11) 0.0423(12) Uani 1 1 d . . .
H90 H 0.6045 -0.3859 0.2884 0.051 Uiso 1 1 calc R . .
C91 C 0.5528(2) -0.3408(2) 0.20690(10) 0.0366(11) Uani 1 1 d . . .
C92 C 0.5140(3) -0.3307(2) 0.18115(12) 0.0459(13) Uani 1 1 d . . .
H92 H 0.4663 -0.3228 0.1828 0.055 Uiso 1 1 calc R . .
C93 C 0.5451(3) -0.3320(2) 0.15272(12) 0.0512(13) Uani 1 1 d . . .
H93 H 0.5184 -0.3251 0.1350 0.061 Uiso 1 1 calc R . .
C94 C 0.6142(3) -0.3432(3) 0.15024(13) 0.0535(14) Uani 1 1 d . . .
H94 H 0.6354 -0.3433 0.1309 0.064 Uiso 1 1 calc R . .
C95 C 0.6527(3) -0.3543(3) 0.17617(13) 0.0570(14) Uani 1 1 d . . .
H95 H 0.7004 -0.3626 0.1745 0.068 Uiso 1 1 calc R . .
C96 C 0.6221(3) -0.3535(2) 0.20417(12) 0.0467(13) Uani 1 1 d . . .
H96 H 0.6487 -0.3617 0.2218 0.056 Uiso 1 1 calc R . .
C97 C 0.4341(2) -0.2928(2) 0.23873(10) 0.0360(11) Uani 1 1 d . . .
C98 C 0.3730(2) -0.3284(2) 0.23720(10) 0.0438(12) Uani 1 1 d . . .
H98 H 0.3735 -0.3767 0.2392 0.053 Uiso 1 1 calc R . .
C99 C 0.3115(3) -0.2953(3) 0.23286(11) 0.0506(14) Uani 1 1 d . . .
H99 H 0.2703 -0.3207 0.2313 0.061 Uiso 1 1 calc R . .
C100 C 0.3105(3) -0.2252(3) 0.23086(12) 0.0554(16) Uani 1 1 d . . .
H100 H 0.2682 -0.2019 0.2286 0.066 Uiso 1 1 calc R . .
C101 C 0.3699(3) -0.1892(3) 0.23212(12) 0.0582(16) Uani 1 1 d . . .
H101 H 0.3691 -0.1408 0.2306 0.070 Uiso 1 1 calc R . .
C102 C 0.4316(3) -0.2231(2) 0.23556(13) 0.0582(16) Uani 1 1 d . . .
H102 H 0.4729 -0.1976 0.2357 0.070 Uiso 1 1 calc R . .
B1 B 0.7308(3) -0.4729(3) 0.5320(2) 0.0628(19) Uani 1 1 d . . .
F1 F 0.7215(2) -0.45172(19) 0.56105(10) 0.0959(12) Uani 1 1 d . . .
F2 F 0.67721(16) -0.51476(16) 0.52271(9) 0.0821(11) Uani 1 1 d . . .
F3 F 0.73472(17) -0.41794(15) 0.51252(9) 0.0864(11) Uani 1 1 d . . .
F4 F 0.79171(16) -0.50994(15) 0.52943(9) 0.0806(11) Uani 1 1 d . . .
B2 B 0.7264(5) -0.5049(4) 0.2865(3) 0.087(3) Uani 1 1 d . . .
F5 F 0.6633(2) -0.5089(2) 0.27545(12) 0.1213(17) Uani 1 1 d . A .
F6 F 0.7288(4) -0.4779(6) 0.31527(17) 0.126(3) Uani 0.663(6) 1 d P A 1
F7 F 0.7585(4) -0.4518(3) 0.2705(2) 0.127(3) Uani 0.663(6) 1 d P A 1
F8 F 0.7644(7) -0.5595(5) 0.2810(4) 0.166(6) Uani 0.663(6) 1 d P A 1
F9 F 0.7727(14) -0.5434(15) 0.2714(5) 0.126(3) Uani 0.337(6) 1 d P A 2
F10 F 0.7501(8) -0.4532(7) 0.2977(6) 0.127(3) Uani 0.337(6) 1 d P A 2
F11 F 0.7071(8) -0.5496(7) 0.3101(5) 0.166(6) Uani 0.337(6) 1 d P A 2

loop_
_atom_site_aniso_label
_atom_site_aniso_U_11
_atom_site_aniso_U_22
_atom_site_aniso_U_33
_atom_site_aniso_U_23
_atom_site_aniso_U_13
_atom_site_aniso_U_12
Pd1 0.0306(2) 0.0343(2) 0.0373(3) 0.00062(15) 0.00041(16) -0.00058(14)
Pd2 0.0389(3) 0.0291(2) 0.0359(3) -0.00055(14) 0.00126(16) 0.00080(15)
P1 0.0325(7) 0.0331(6) 0.0392(8) -0.0015(5) 0.0025(6) -0.0015(5)
P2 0.0327(7) 0.0389(7) 0.0390(8) 0.0027(5) -0.0010(6) -0.0010(5)
P3 0.0361(7) 0.0345(6) 0.0376(8) -0.0015(5) 0.0014(6) 0.0017(5)
P4 0.0379(7) 0.0316(6) 0.0366(8) 0.0017(5) 0.0000(6) 0.0006(5)
C1 0.036(3) 0.037(2) 0.042(3) -0.011(2) -0.011(2) 0.003(2)
C2 0.028(3) 0.044(3) 0.045(3) -0.001(2) -0.003(2) -0.008(2)
C3 0.029(3) 0.046(3) 0.043(3) 0.004(2) 0.002(2) -0.003(2)
C4 0.034(3) 0.044(3) 0.044(3) -0.001(2) -0.005(2) -0.003(2)
C5 0.032(3) 0.058(3) 0.045(4) -0.002(3) -0.005(2) 0.002(2)
C6 0.043(3) 0.079(4) 0.043(4) -0.001(3) -0.007(3) 0.000(3)
C7 0.052(3) 0.082(4) 0.033(3) -0.012(3) -0.011(3) 0.004(3)
C8 0.062(4) 0.065(3) 0.052(4) -0.027(3) -0.014(3) 0.007(3)
C9 0.053(3) 0.044(3) 0.050(4) -0.002(2) -0.009(3) -0.001(2)
C10 0.030(3) 0.051(3) 0.044(3) 0.002(2) -0.004(2) 0.003(2)
C11 0.038(3) 0.054(3) 0.062(4) 0.011(3) -0.005(3) 0.003(2)
C12 0.041(3) 0.064(4) 0.075(5) 0.021(3) 0.002(3) -0.004(3)
C13 0.046(3) 0.076(4) 0.079(5) 0.025(4) 0.017(3) 0.008(3)
C14 0.045(3) 0.082(4) 0.059(4) 0.003(3) 0.009(3) 0.010(3)
C15 0.048(3) 0.057(3) 0.057(4) 0.002(3) 0.001(3) -0.002(3)
C16 0.031(3) 0.040(3) 0.037(3) 0.001(2) 0.004(2) 0.000(2)
C17 0.043(3) 0.040(3) 0.043(3) 0.000(2) 0.003(2) -0.002(2)
C18 0.051(3) 0.034(2) 0.052(4) 0.008(2) -0.001(3) -0.003(2)
C19 0.055(3) 0.053(3) 0.037(3) 0.005(2) -0.001(3) -0.008(3)
C20 0.059(4) 0.054(3) 0.032(3) 0.000(2) 0.002(3) 0.003(3)
C21 0.042(3) 0.042(3) 0.047(4) -0.007(2) -0.001(3) 0.000(2)
C22 0.034(3) 0.031(2) 0.035(3) -0.003(2) 0.004(2) 0.001(2)
C23 0.044(3) 0.043(3) 0.035(3) 0.001(2) 0.012(2) -0.003(2)
C24 0.038(3) 0.051(3) 0.050(3) 0.009(2) 0.002(2) 0.006(2)
C25 0.056(4) 0.041(3) 0.051(4) 0.004(2) 0.012(3) 0.009(3)
C26 0.059(4) 0.031(3) 0.050(4) 0.000(2) -0.001(3) -0.002(2)
C27 0.043(3) 0.042(3) 0.041(3) 0.005(2) 0.002(2) 0.000(2)
C28 0.042(3) 0.031(2) 0.038(3) -0.002(2) 0.001(2) 0.000(2)
C29 0.046(3) 0.038(3) 0.062(4) -0.008(2) -0.004(3) -0.007(2)
C30 0.054(4) 0.047(3) 0.092(5) 0.000(3) -0.003(3) -0.018(3)
C31 0.096(5) 0.051(4) 0.074(5) -0.013(3) -0.008(4) -0.024(3)
C32 0.107(6) 0.057(4) 0.064(5) -0.023(3) 0.030(4) -0.021(4)
C33 0.072(4) 0.042(3) 0.051(4) -0.005(2) 0.013(3) -0.008(3)
C34 0.034(3) 0.043(3) 0.040(3) -0.001(2) 0.002(2) 0.001(2)
C35 0.036(3) 0.052(3) 0.034(3) 0.001(2) 0.000(2) 0.000(2)
C36 0.034(3) 0.065(3) 0.051(4) -0.001(3) -0.001(3) -0.008(3)
C37 0.032(3) 0.075(4) 0.058(4) -0.011(3) -0.008(3) 0.007(3)
C38 0.050(3) 0.055(3) 0.046(4) -0.013(3) -0.001(3) 0.010(3)
C39 0.040(3) 0.050(3) 0.049(4) -0.008(2) -0.002(2) 0.003(2)
C40 0.029(3) 0.052(3) 0.036(3) 0.005(2) -0.008(2) -0.005(2)
C41 0.034(3) 0.068(3) 0.050(4) 0.002(3) 0.000(3) 0.007(2)
C42 0.041(3) 0.078(4) 0.042(4) -0.002(3) 0.001(3) -0.007(3)
C43 0.051(3) 0.071(4) 0.044(4) -0.015(3) 0.009(3) -0.013(3)
C44 0.057(3) 0.053(3) 0.037(3) -0.006(2) 0.009(3) 0.006(2)
C45 0.041(3) 0.049(3) 0.035(3) 0.006(2) 0.001(2) -0.002(2)
C46 0.031(3) 0.044(3) 0.052(4) 0.012(2) -0.005(2) 0.000(2)
C47 0.050(3) 0.038(3) 0.061(4) 0.006(3) -0.009(3) -0.005(2)
C48 0.062(4) 0.045(3) 0.086(5) 0.003(3) -0.010(3) -0.006(3)
C49 0.058(4) 0.053(3) 0.092(6) 0.021(3) -0.016(4) -0.012(3)
C50 0.046(3) 0.066(4) 0.072(5) 0.032(3) 0.001(3) 0.000(3)
C51 0.043(3) 0.054(3) 0.067(4) 0.022(3) -0.004(3) 0.000(3)
C52 0.058(3) 0.030(2) 0.035(3) -0.004(2) -0.001(3) 0.000(2)
C53 0.058(3) 0.031(2) 0.038(3) -0.003(2) -0.009(3) 0.003(2)
C54 0.050(3) 0.038(3) 0.036(3) -0.002(2) 0.000(2) 0.003(2)
C55 0.047(3) 0.034(2) 0.030(3) 0.003(2) 0.001(2) -0.005(2)
C56 0.042(3) 0.038(3) 0.048(4) -0.004(2) 0.005(3) 0.002(2)
C57 0.046(3) 0.047(3) 0.064(4) 0.007(3) -0.013(3) 0.002(2)
C58 0.064(4) 0.051(3) 0.042(4) 0.002(2) -0.013(3) 0.002(3)
C59 0.062(4) 0.052(3) 0.039(4) -0.003(2) -0.004(3) -0.001(3)
C60 0.042(3) 0.039(3) 0.048(4) 0.000(2) -0.004(3) 0.000(2)
C61 0.045(3) 0.030(2) 0.036(3) 0.001(2) 0.003(2) -0.001(2)
C62 0.052(3) 0.034(3) 0.062(4) 0.002(3) -0.002(3) -0.004(2)
C63 0.054(4) 0.054(3) 0.054(4) 0.014(3) 0.001(3) -0.003(3)
C64 0.056(4) 0.042(3) 0.061(4) 0.011(3) 0.007(3) -0.004(3)
C65 0.047(3) 0.044(3) 0.067(4) 0.002(3) 0.002(3) -0.009(2)
C66 0.048(3) 0.041(3) 0.057(4) -0.001(2) -0.001(3) 0.001(2)
C67 0.070(4) 0.026(3) 0.049(4) -0.003(2) -0.005(3) -0.001(2)
C68 0.089(5) 0.048(3) 0.050(4) -0.004(3) -0.018(3) -0.004(3)
C69 0.128(7) 0.067(4) 0.062(5) -0.003(4) -0.017(5) -0.013(4)
C70 0.147(8) 0.071(5) 0.065(6) -0.010(4) -0.044(6) -0.007(5)
C71 0.204(10) 0.040(3) 0.027(4) -0.003(3) 0.033(5) 0.002(4)
C72 0.089(4) 0.037(3) 0.053(4) -0.005(2) 0.023(3) 0.006(3)
C73 0.039(3) 0.037(2) 0.039(3) -0.007(2) 0.005(2) 0.000(2)
C74 0.043(3) 0.047(3) 0.049(4) -0.009(2) 0.002(3) -0.002(2)
C75 0.052(4) 0.045(3) 0.066(4) -0.006(3) 0.013(3) -0.005(3)
C76 0.042(3) 0.052(3) 0.079(5) -0.005(3) 0.012(3) -0.011(3)
C77 0.042(3) 0.054(3) 0.073(5) -0.005(3) -0.008(3) -0.002(3)
C78 0.042(3) 0.049(3) 0.046(4) 0.002(2) -0.003(3) 0.004(2)
C79 0.042(3) 0.039(3) 0.033(3) 0.005(2) 0.005(2) 0.009(2)
C80 0.052(3) 0.045(3) 0.051(4) -0.002(2) 0.005(3) 0.009(2)
C81 0.058(4) 0.060(4) 0.066(4) -0.007(3) 0.011(3) 0.029(3)
C82 0.068(4) 0.037(3) 0.065(4) -0.005(3) 0.009(3) 0.016(3)
C83 0.071(4) 0.036(3) 0.047(4) -0.003(2) 0.007(3) 0.002(3)
C84 0.047(3) 0.040(3) 0.036(3) -0.004(2) 0.001(2) 0.002(2)
C85 0.039(3) 0.039(3) 0.031(3) 0.001(2) 0.005(2) -0.005(2)
C86 0.065(4) 0.038(3) 0.062(4) 0.004(2) -0.029(3) -0.005(3)
C87 0.059(4) 0.047(3) 0.087(5) -0.005(3) -0.023(3) -0.002(3)
C88 0.041(3) 0.071(4) 0.053(4) -0.014(3) -0.003(3) -0.006(3)
C89 0.037(3) 0.072(4) 0.046(4) 0.012(3) -0.006(3) -0.001(3)
C90 0.038(3) 0.045(3) 0.044(3) 0.007(2) -0.004(2) -0.001(2)
C91 0.040(3) 0.030(2) 0.040(3) 0.001(2) -0.002(2) 0.001(2)
C92 0.046(3) 0.047(3) 0.045(4) 0.000(2) -0.006(3) 0.001(2)
C93 0.060(4) 0.047(3) 0.047(4) 0.001(2) 0.001(3) 0.005(3)
C94 0.061(4) 0.054(3) 0.046(4) 0.001(3) 0.012(3) 0.000(3)
C95 0.047(3) 0.061(3) 0.062(4) -0.002(3) 0.010(3) 0.001(3)
C96 0.048(3) 0.048(3) 0.044(3) 0.004(2) 0.002(3) 0.006(2)
C97 0.034(3) 0.035(2) 0.039(3) -0.002(2) -0.003(2) 0.000(2)
C98 0.043(3) 0.043(3) 0.045(3) 0.003(2) -0.007(2) -0.001(2)
C99 0.039(3) 0.065(4) 0.047(4) 0.006(3) -0.007(2) -0.010(3)
C100 0.048(4) 0.069(4) 0.049(4) -0.007(3) -0.007(3) 0.018(3)
C101 0.048(3) 0.041(3) 0.086(5) -0.009(3) -0.020(3) 0.009(3)
C102 0.040(3) 0.035(3) 0.100(5) -0.003(3) -0.008(3) 0.003(2)
B1 0.046(4) 0.048(4) 0.095(6) -0.004(4) -0.011(4) -0.001(3)
F1 0.085(3) 0.093(3) 0.110(4) -0.034(2) -0.004(2) 0.006(2)
F2 0.056(2) 0.057(2) 0.133(3) -0.0147(19) -0.011(2) -0.0137(16)
F3 0.073(2) 0.0421(18) 0.145(4) -0.0001(19) -0.025(2) -0.0031(16)
F4 0.050(2) 0.0545(19) 0.137(3) 0.0004(19) 0.002(2) 0.0094(16)
B2 0.081(6) 0.039(4) 0.140(10) -0.018(5) -0.002(6) -0.014(4)
F5 0.059(3) 0.089(3) 0.216(5) -0.038(3) -0.020(3) -0.001(2)
F6 0.091(5) 0.202(8) 0.085(5) -0.033(5) 0.015(4) 0.034(5)
F7 0.110(5) 0.091(4) 0.180(9) -0.007(5) 0.067(6) -0.035(3)
F8 0.098(6) 0.074(4) 0.326(17) -0.066(7) -0.054(8) 0.032(4)
F9 0.091(5) 0.202(8) 0.085(5) -0.033(5) 0.015(4) 0.034(5)
F10 0.110(5) 0.091(4) 0.180(9) -0.007(5) 0.067(6) -0.035(3)
F11 0.098(6) 0.074(4) 0.326(17) -0.066(7) -0.054(8) 0.032(4)

loop_
_geom_bond_atom_site_label_1
_geom_bond_atom_site_label_2
_geom_bond_distance
_geom_bond_site_symmetry_2
_geom_bond_publ_flag
Pd1 C2 2.212(4) . ?
Pd1 C1 2.245(4) . ?
Pd1 C3 2.270(4) . ?
Pd1 P1 2.3194(12) . ?
Pd1 P2 2.3425(13) . ?
Pd2 C53 2.180(4) . ?
Pd2 C54 2.218(5) . ?
Pd2 C52 2.276(4) . ?
Pd2 P4 2.3281(12) . ?
Pd2 P3 2.3495(13) . ?
P1 C22 1.818(4) . ?
P1 C28 1.819(4) . ?
P1 C16 1.820(5) . ?
P2 C40 1.816(5) . ?
P2 C46 1.832(5) . ?
P2 C34 1.833(5) . ?
P3 C55 1.817(5) . ?
P3 C73 1.830(5) . ?
P3 C79 1.831(4) . ?
P4 C97 1.823(4) . ?
P4 C85 1.830(5) . ?
P4 C91 1.831(5) . ?
C1 C2 1.396(6) . ?
C1 C4 1.484(6) . ?
C2 C3 1.392(7) . ?
C3 C10 1.473(7) . ?
C4 C5 1.390(6) . ?
C4 C9 1.398(6) . ?
C5 C6 1.399(7) . ?
C6 C7 1.383(7) . ?
C7 C8 1.366(7) . ?
C8 C9 1.391(7) . ?
C10 C15 1.396(7) . ?
C10 C11 1.402(6) . ?
C11 C12 1.361(7) . ?
C12 C13 1.378(8) . ?
C13 C14 1.366(8) . ?
C14 C15 1.380(7) . ?
C16 C21 1.384(6) . ?
C16 C17 1.391(6) . ?
C17 C18 1.391(6) . ?
C18 C19 1.371(6) . ?
C19 C20 1.367(6) . ?
C20 C21 1.381(6) . ?
C22 C23 1.377(6) . ?
C22 C27 1.397(6) . ?
C23 C24 1.389(6) . ?
C24 C25 1.368(7) . ?
C25 C26 1.384(7) . ?
C26 C27 1.394(6) . ?
C28 C29 1.384(6) . ?
C28 C33 1.401(6) . ?
C29 C30 1.391(7) . ?
C30 C31 1.377(8) . ?
C31 C32 1.375(8) . ?
C32 C33 1.371(7) . ?
C34 C35 1.385(6) . ?
C34 C39 1.387(6) . ?
C35 C36 1.383(6) . ?
C36 C37 1.382(7) . ?
C37 C38 1.373(7) . ?
C38 C39 1.395(7) . ?
C40 C45 1.390(6) . ?
C40 C41 1.392(7) . ?
C41 C42 1.370(7) . ?
C42 C43 1.381(7) . ?
C43 C44 1.379(7) . ?
C44 C45 1.382(6) . ?
C46 C51 1.383(7) . ?
C46 C47 1.393(7) . ?
C47 C48 1.396(7) . ?
C48 C49 1.363(8) . ?
C49 C50 1.360(8) . ?
C50 C51 1.413(7) . ?
C52 C53 1.398(7) . ?
C52 C61 1.459(7) . ?
C53 C54 1.393(7) . ?
C54 C67 1.482(7) . ?
C55 C60 1.384(6) . ?
C55 C56 1.391(6) . ?
C56 C57 1.389(7) . ?
C57 C58 1.378(7) . ?
C58 C59 1.370(7) . ?
C59 C60 1.381(7) . ?
C61 C66 1.394(6) . ?
C61 C62 1.401(7) . ?
C62 C63 1.386(7) . ?
C63 C64 1.367(7) . ?
C64 C65 1.373(7) . ?
C65 C66 1.364(7) . ?
C67 C72 1.391(7) . ?
C67 C68 1.394(8) . ?
C68 C69 1.369(8) . ?
C69 C70 1.345(10) . ?
C70 C71 1.395(10) . ?
C71 C72 1.425(9) . ?
C73 C74 1.394(6) . ?
C73 C78 1.401(6) . ?
C74 C75 1.391(7) . ?
C75 C76 1.367(8) . ?
C76 C77 1.386(8) . ?
C77 C78 1.384(7) . ?
C79 C84 1.387(6) . ?
C79 C80 1.390(6) . ?
C80 C81 1.392(7) . ?
C81 C82 1.375(7) . ?
C82 C83 1.372(7) . ?
C83 C84 1.380(6) . ?
C85 C90 1.379(6) . ?
C85 C86 1.380(6) . ?
C86 C87 1.382(7) . ?
C87 C88 1.368(7) . ?
C88 C89 1.368(7) . ?
C89 C90 1.377(7) . ?
C91 C92 1.380(6) . ?
C91 C96 1.384(6) . ?
C92 C93 1.393(7) . ?
C93 C94 1.373(7) . ?
C94 C95 1.386(7) . ?
C95 C96 1.372(7) . ?
C97 C102 1.373(6) . ?
C97 C98 1.384(6) . ?
C98 C99 1.380(7) . ?
C99 C100 1.375(8) . ?
C100 C101 1.362(7) . ?
C101 C102 1.385(7) . ?
B1 F1 1.356(8) . ?
B1 F3 1.381(8) . ?
B1 F2 1.393(7) . ?
B1 F4 1.399(7) . ?
B2 F10 1.220(19) . ?
B2 F8 1.325(14) . ?
B2 F5 1.329(10) . ?
B2 F9 1.35(2) . ?
B2 F6 1.374(11) . ?
B2 F7 1.406(11) . ?
B2 F11 1.41(2) . ?
